data_4340632
loop_
_publ_author_name
'Yan, Zheng'
'Li, Jin-Yan'
'Liu, Tao'
'Ni, Zhao-Ping'
'Chen, Yan-Cong'
'Guo, Fu-Sheng'
'Tong, Ming-Liang'

_publ_section_title
;
 Enhanced Spin-Crossover Behavior Mediated by Supramolecular Cooperative
 Interactions.
;
_journal_issue 15
_journal_name_full 'Inorganic chemistry'
_journal_page_first 8129
_journal_paper_doi 10.1021/ic5011902
_journal_volume 53
_journal_year 2014
_chemical_formula_sum 'C28 H20 Ag2 Fe N12'
_chemical_formula_weight 796.15
_chemical_name_systematic
; 
 ? 
;
_space_group_IT_number 15
_symmetry_cell_setting monoclinic
_symmetry_space_group_name_Hall '-C 2yc'
_symmetry_space_group_name_H-M 'C 1 2/c 1'
_atom_sites_solution_hydrogens geom
_atom_sites_solution_primary direct
_atom_sites_solution_secondary difmap
_audit_creation_method SHELXL-97
_cell_angle_alpha 90.00
_cell_angle_beta 112.208(2)
_cell_angle_gamma 90.00
_cell_formula_units_Z 4
_cell_length_a 21.236(2)
_cell_length_b 13.6005(12)
_cell_length_c 12.9411(12)
_cell_measurement_reflns_used 7202
_cell_measurement_temperature 298(2)
_cell_measurement_theta_max 54.94
_cell_measurement_theta_min 5.99
_cell_volume 3460.4(6)
_computing_cell_refinement 'PROCESS-AUTO (Rigaku Corporation, 1998)'
_computing_data_collection 'PROCESS-AUTO (Rigaku Corporation, 1998)'
_computing_data_reduction 'PROCESS-AUTO (Rigaku Corporation, 1998)'
_computing_molecular_graphics 'Bruker SHELXTL'
_computing_publication_material 'Bruker SHELXTL'
_computing_structure_refinement 'SHELXL-97 (Sheldrick, 1997)'
_computing_structure_solution 'SHELXS-97 (Sheldrick, 1990)'
_diffrn_ambient_temperature 298(2)
_diffrn_measured_fraction_theta_full 0.991
_diffrn_measured_fraction_theta_max 0.991
_diffrn_measurement_device_type 'Rigaku R-AXIS SPIDER Image Plate diffractometer'
_diffrn_measurement_method '\w scan'
_diffrn_radiation_monochromator graphite
_diffrn_radiation_source 'fine-focus sealed tube'
_diffrn_radiation_type MoK\a
_diffrn_radiation_wavelength 0.71073
_diffrn_reflns_av_R_equivalents 0.0624
_diffrn_reflns_av_sigmaI/netI 0.0651
_diffrn_reflns_limit_h_max 27
_diffrn_reflns_limit_h_min -27
_diffrn_reflns_limit_k_max 15
_diffrn_reflns_limit_k_min -17
_diffrn_reflns_limit_l_max 16
_diffrn_reflns_limit_l_min -16
_diffrn_reflns_number 13931
_diffrn_reflns_theta_full 27.48
_diffrn_reflns_theta_max 27.48
_diffrn_reflns_theta_min 3.00
_exptl_absorpt_coefficient_mu 1.570
_exptl_absorpt_correction_T_max 0.8554
_exptl_absorpt_correction_T_min 0.7982
_exptl_absorpt_correction_type multi-scan
_exptl_crystal_colour 'light red'
_exptl_crystal_density_diffrn 1.528
_exptl_crystal_density_method 'not measured'
_exptl_crystal_description block
_exptl_crystal_F_000 1568
_exptl_crystal_size_max 0.17
_exptl_crystal_size_mid 0.12
_exptl_crystal_size_min 0.10
_platon_squeeze_details
;
;
_refine_diff_density_max 0.752
_refine_diff_density_min -0.490
_refine_diff_density_rms 0.095
_refine_ls_extinction_method none
_refine_ls_goodness_of_fit_ref 0.953
_refine_ls_hydrogen_treatment constr
_refine_ls_matrix_type full
_refine_ls_number_parameters 195
_refine_ls_number_reflns 3938
_refine_ls_number_restraints 0
_refine_ls_restrained_S_all 0.953
_refine_ls_R_factor_all 0.1224
_refine_ls_R_factor_gt 0.0513
_refine_ls_shift/su_max 0.000
_refine_ls_shift/su_mean 0.000
_refine_ls_structure_factor_coef Fsqd
_refine_ls_weighting_details 'calc w=1/[\s^2^(Fo^2^)+(0.0843P)^2^+0.0000P] where P=(Fo^2^+2Fc^2^)/3'
_refine_ls_weighting_scheme calc
_refine_ls_wR_factor_gt 0.1315
_refine_ls_wR_factor_ref 0.1712
_reflns_number_gt 1796
_reflns_number_total 3975
_reflns_threshold_expression >2sigma(I)
_cod_data_source_file ic5011902_si_002.cif
_cod_data_source_block 2_298K
_cod_depositor_comments
;
The following automatic conversions were performed:

'_symmetry_cell_setting' value 'Monoclinic' changed to 'monoclinic'
according to
/usr/data/users/saulius/crontab/automatic-downloads/current/ACS/lib/dictionaries/cif_core.dic
dictionary named 'cif_core.dic' version 2.4.2 from 2011-04-26.

Automatic conversion script
Id: cif_fix_values 2281 2013-09-26 08:29:07Z andrius 
;
_cod_original_cell_volume 3460.3(6)
_cod_original_sg_symbol_H-M C2/c
_cod_database_code 4340632

loop_
_symmetry_equiv_pos_as_xyz
'x, y, z'
'-x, y, -z+1/2'
'x+1/2, y+1/2, z'
'-x+1/2, y+1/2, -z+1/2'
'-x, -y, -z'
'x, -y, z-1/2'
'-x+1/2, -y+1/2, -z'
'x+1/2, -y+1/2, z-1/2'

loop_
_atom_site_label
_atom_site_type_symbol
_atom_site_fract_x
_atom_site_fract_y
_atom_site_fract_z
_atom_site_U_iso_or_equiv
_atom_site_adp_type
_atom_site_occupancy
_atom_site_symmetry_multiplicity
_atom_site_calc_flag
_atom_site_refinement_flags
Ag1 Ag 0.41360(3) 0.07674(4) 0.92518(5) 0.0859(3) Uani 1 1 d .
Fe1 Fe 0.5000 0.21580(8) 1.2500 0.0592(3) Uani 1 2 d S
N1 N 0.4422(3) 0.3361(3) 1.2925(4) 0.0671(13) Uani 1 1 d .
N2 N 0.4137(3) 0.2408(3) 1.1035(4) 0.0633(13) Uani 1 1 d .
N3 N 0.3865(3) 0.2038(3) 0.9975(4) 0.0630(13) Uani 1 1 d .
N4 N 0.3122(3) 0.1746(5) 0.7713(5) 0.0888(18) Uani 1 1 d .
N5 N 0.3227(3) 0.3332(3) 1.0036(4) 0.0678(14) Uani 1 1 d .
N6 N 0.4615(3) -0.1102(4) 0.8261(5) 0.0772(15) Uani 1 1 d .
C1 C 0.4580(4) 0.3733(6) 1.3957(6) 0.083(2) Uani 1 1 d .
H1A H 0.4953 0.3473 1.4567 0.100 Uiso 1 1 calc R
C2 C 0.4198(4) 0.4499(6) 1.4129(7) 0.094(2) Uani 1 1 d .
H2A H 0.4310 0.4754 1.4860 0.113 Uiso 1 1 calc R
C3 C 0.3668(4) 0.4886(6) 1.3268(7) 0.094(2) Uani 1 1 d .
H3A H 0.3416 0.5418 1.3397 0.113 Uiso 1 1 calc R
C4 C 0.3491(4) 0.4509(5) 1.2201(6) 0.0798(19) Uani 1 1 d .
C5 C 0.3888(3) 0.3716(4) 1.2077(5) 0.0636(15) Uani 1 1 d .
C6 C 0.3734(3) 0.3187(4) 1.1024(6) 0.0670(16) Uani 1 1 d .
C7 C 0.3333(3) 0.2605(4) 0.9424(5) 0.0653(16) Uani 1 1 d .
C8 C 0.2901(3) 0.2427(5) 0.8229(6) 0.0695(16) Uani 1 1 d .
C9 C 0.2305(3) 0.2971(5) 0.7683(6) 0.0765(18) Uani 1 1 d .
H9A H 0.2152 0.3458 0.8060 0.092 Uiso 1 1 calc R
C10 C 0.1951(4) 0.2757(6) 0.6558(7) 0.088(2) Uani 1 1 d .
H10A H 0.1545 0.3106 0.6153 0.105 Uiso 1 1 calc R
C11 C 0.2173(4) 0.2068(6) 0.6038(7) 0.090(2) Uani 1 1 d .
H11A H 0.1928 0.1926 0.5271 0.108 Uiso 1 1 calc R
C12 C 0.2757(4) 0.1575(6) 0.6626(7) 0.100(3) Uani 1 1 d .
H12A H 0.2913 0.1088 0.6252 0.120 Uiso 1 1 calc R
C13 C 0.2899(6) 0.4950(7) 1.1229(8) 0.135(4) Uani 1 1 d .
H13A H 0.2861 0.4622 1.0534 0.202 Uiso 1 1 calc R
H13B H 0.2978 0.5654 1.1173 0.202 Uiso 1 1 calc R
H13C H 0.2476 0.4856 1.1357 0.202 Uiso 1 1 calc R
C14 C 0.4435(4) -0.0484(5) 0.8644(6) 0.0781(19) Uani 1 1 d .

loop_
_atom_site_aniso_label
_atom_site_aniso_U_11
_atom_site_aniso_U_22
_atom_site_aniso_U_33
_atom_site_aniso_U_23
_atom_site_aniso_U_13
_atom_site_aniso_U_12
Ag1 0.0989(4) 0.0611(4) 0.1104(5) -0.0180(3) 0.0540(3) 0.0034(3)
Fe1 0.0741(8) 0.0415(6) 0.0693(7) 0.000 0.0354(6) 0.000
N1 0.082(3) 0.047(3) 0.083(4) -0.010(2) 0.044(3) -0.007(2)
N2 0.083(3) 0.044(3) 0.071(3) -0.009(2) 0.039(3) -0.005(2)
N3 0.080(3) 0.043(3) 0.076(3) -0.005(2) 0.041(3) 0.011(2)
N4 0.093(4) 0.084(4) 0.090(4) -0.007(3) 0.036(3) 0.013(3)
N5 0.079(3) 0.052(3) 0.077(3) 0.002(2) 0.036(3) 0.006(2)
N6 0.092(4) 0.054(3) 0.090(4) -0.004(3) 0.039(3) 0.015(3)
C1 0.090(5) 0.075(4) 0.094(5) -0.026(4) 0.045(4) -0.017(4)
C2 0.119(6) 0.083(5) 0.103(6) -0.045(4) 0.069(5) -0.019(4)
C3 0.105(6) 0.071(5) 0.112(6) -0.020(4) 0.047(5) 0.011(4)
C4 0.094(5) 0.058(4) 0.098(5) -0.010(3) 0.049(4) 0.002(3)
C5 0.077(4) 0.044(3) 0.082(4) -0.006(3) 0.044(3) -0.002(3)
C6 0.083(4) 0.041(3) 0.096(5) -0.001(3) 0.055(4) -0.004(3)
C7 0.071(4) 0.054(4) 0.079(4) 0.000(3) 0.038(3) -0.001(3)
C8 0.071(4) 0.062(4) 0.081(4) 0.002(3) 0.035(3) 0.002(3)
C9 0.075(4) 0.073(4) 0.085(5) 0.009(3) 0.033(4) 0.001(3)
C10 0.082(5) 0.088(5) 0.089(5) 0.014(4) 0.027(4) -0.004(4)
C11 0.079(5) 0.108(6) 0.080(5) 0.000(4) 0.026(4) -0.002(4)
C12 0.110(6) 0.105(6) 0.082(5) -0.018(4) 0.033(5) 0.006(5)
C13 0.174(9) 0.094(7) 0.153(9) 0.007(6) 0.081(7) 0.055(6)
C14 0.086(5) 0.063(4) 0.086(5) -0.005(3) 0.034(4) 0.010(3)

loop_
_atom_type_symbol
_atom_type_description
_atom_type_scat_dispersion_real
_atom_type_scat_dispersion_imag
_atom_type_scat_source
C C 0.0033 0.0016 'International Tables Vol C Tables 4.2.6.8 and 6.1.1.4'
H H 0.0000 0.0000 'International Tables Vol C Tables 4.2.6.8 and 6.1.1.4'
N N 0.0061 0.0033 'International Tables Vol C Tables 4.2.6.8 and 6.1.1.4'
Fe Fe 0.3463 0.8444 'International Tables Vol C Tables 4.2.6.8 and 6.1.1.4'
Ag Ag -0.8971 1.1015 'International Tables Vol C Tables 4.2.6.8 and 6.1.1.4'

loop_
_geom_angle_atom_site_label_1
_geom_angle_atom_site_label_2
_geom_angle_atom_site_label_3
_geom_angle
_geom_angle_site_symmetry_1
_geom_angle_site_symmetry_3
C14 Ag1 N3 176.7(2) . .
N6 Fe1 N6 92.4(3) 5_657 6_556
N6 Fe1 N2 100.0(2) 5_657 2_657
N6 Fe1 N2 92.8(2) 6_556 2_657
N6 Fe1 N2 92.8(2) 5_657 .
N6 Fe1 N2 100.0(2) 6_556 .
N2 Fe1 N2 161.4(3) 2_657 .
N6 Fe1 N1 92.2(2) 5_657 2_657
N6 Fe1 N1 167.0(2) 6_556 2_657
N2 Fe1 N1 74.41(19) 2_657 2_657
N2 Fe1 N1 91.85(19) . 2_657
N6 Fe1 N1 167.0(2) 5_657 .
N6 Fe1 N1 92.2(2) 6_556 .
N2 Fe1 N1 91.85(19) 2_657 .
N2 Fe1 N1 74.41(19) . .
N1 Fe1 N1 85.9(3) 2_657 .
C5 N1 C1 119.7(6) . .
C5 N1 Fe1 115.9(4) . .
C1 N1 Fe1 124.3(5) . .
C6 N2 N3 104.5(5) . .
C6 N2 Fe1 117.8(4) . .
N3 N2 Fe1 137.4(4) . .
C7 N3 N2 106.0(5) . .
C7 N3 Ag1 123.1(4) . .
N2 N3 Ag1 130.8(4) . .
C8 N4 C12 118.2(6) . .
C7 N5 C6 101.7(5) . .
C14 N6 Fe1 174.7(7) . 5_657
N1 C1 C2 119.9(7) . .
N1 C1 H1A 120.1 . .
C2 C1 H1A 120.1 . .
C3 C2 C1 120.9(7) . .
C3 C2 H2A 119.5 . .
C1 C2 H2A 119.5 . .
C2 C3 C4 120.1(7) . .
C2 C3 H3A 119.9 . .
C4 C3 H3A 119.9 . .
C3 C4 C5 116.6(7) . .
C3 C4 C13 120.2(7) . .
C5 C4 C13 123.2(7) . .
N1 C5 C4 122.7(6) . .
N1 C5 C6 114.1(5) . .
C4 C5 C6 123.2(6) . .
N5 C6 N2 113.6(5) . .
N5 C6 C5 129.3(6) . .
N2 C6 C5 117.1(6) . .
N3 C7 N5 114.2(5) . .
N3 C7 C8 121.8(6) . .
N5 C7 C8 124.0(6) . .
N4 C8 C9 122.5(6) . .
N4 C8 C7 116.1(6) . .
C9 C8 C7 121.4(6) . .
C10 C9 C8 116.3(7) . .
C10 C9 H9A 121.8 . .
C8 C9 H9A 121.8 . .
C11 C10 C9 121.1(7) . .
C11 C10 H10A 119.4 . .
C9 C10 H10A 119.4 . .
C10 C11 C12 118.9(7) . .
C10 C11 H11A 120.5 . .
C12 C11 H11A 120.5 . .
N4 C12 C11 122.9(8) . .
N4 C12 H12A 118.6 . .
C11 C12 H12A 118.6 . .
C4 C13 H13A 109.5 . .
C4 C13 H13B 109.5 . .
H13A C13 H13B 109.5 . .
C4 C13 H13C 109.5 . .
H13A C13 H13C 109.5 . .
H13B C13 H13C 109.5 . .
N6 C14 Ag1 173.7(7) . .

loop_
_geom_bond_atom_site_label_1
_geom_bond_atom_site_label_2
_geom_bond_distance
_geom_bond_site_symmetry_2
Ag1 C14 2.072(7) .
Ag1 N3 2.145(4) .
Fe1 N6 2.077(6) 5_657
Fe1 N6 2.077(6) 6_556
Fe1 N2 2.108(5) 2_657
Fe1 N2 2.108(5) .
Fe1 N1 2.236(5) 2_657
Fe1 N1 2.236(5) .
N1 C5 1.335(8) .
N1 C1 1.347(8) .
N2 C6 1.359(7) .
N2 N3 1.367(6) .
N3 C7 1.331(7) .
N4 C8 1.327(8) .
N4 C12 1.346(9) .
N5 C7 1.337(7) .
N5 C6 1.338(8) .
N6 C14 1.114(8) .
N6 Fe1 2.077(6) 5_657
C1 C2 1.388(11) .
C1 H1A 0.9500 .
C2 C3 1.357(10) .
C2 H2A 0.9500 .
C3 C4 1.385(10) .
C3 H3A 0.9500 .
C4 C5 1.414(9) .
C4 C13 1.526(11) .
C5 C6 1.465(8) .
C7 C8 1.490(9) .
C8 C9 1.405(9) .
C9 C10 1.394(10) .
C9 H9A 0.9500 .
C10 C11 1.340(11) .
C10 H10A 0.9500 .
C11 C12 1.360(11) .
C11 H11A 0.9500 .
C12 H12A 0.9500 .
C13 H13A 0.9800 .
C13 H13B 0.9800 .
C13 H13C 0.9800 .

loop_
_geom_torsion_atom_site_label_1
_geom_torsion_atom_site_label_2
_geom_torsion_atom_site_label_3
_geom_torsion_atom_site_label_4
_geom_torsion
_geom_torsion_site_symmetry_1
N6 Fe1 N1 C5 4.2(12) 5_657
N6 Fe1 N1 C5 -106.8(4) 6_556
N2 Fe1 N1 C5 160.3(4) 2_657
N2 Fe1 N1 C5 -7.0(4) .
N1 Fe1 N1 C5 86.1(5) 2_657
N6 Fe1 N1 C1 -175.8(9) 5_657
N6 Fe1 N1 C1 73.3(5) 6_556
N2 Fe1 N1 C1 -19.6(5) 2_657
N2 Fe1 N1 C1 173.1(6) .
N1 Fe1 N1 C1 -93.8(5) 2_657
N6 Fe1 N2 C6 -170.2(5) 5_657
N6 Fe1 N2 C6 96.9(5) 6_556
N2 Fe1 N2 C6 -36.2(4) 2_657
N1 Fe1 N2 C6 -77.9(5) 2_657
N1 Fe1 N2 C6 7.3(4) .
N6 Fe1 N2 N3 2.9(6) 5_657
N6 Fe1 N2 N3 -90.1(6) 6_556
N2 Fe1 N2 N3 136.9(6) 2_657
N1 Fe1 N2 N3 95.2(6) 2_657
N1 Fe1 N2 N3 -179.6(6) .
C6 N2 N3 C7 -0.2(6) .
Fe1 N2 N3 C7 -173.9(5) .
C6 N2 N3 Ag1 -176.4(4) .
Fe1 N2 N3 Ag1 10.0(8) .
C14 Ag1 N3 C7 -167(4) .
C14 Ag1 N3 N2 9(5) .
C5 N1 C1 C2 -1.5(10) .
Fe1 N1 C1 C2 178.4(5) .
N1 C1 C2 C3 -0.5(12) .
C1 C2 C3 C4 1.2(13) .
C2 C3 C4 C5 0.2(12) .
C2 C3 C4 C13 -179.5(9) .
C1 N1 C5 C4 3.0(10) .
Fe1 N1 C5 C4 -176.9(5) .
C1 N1 C5 C6 -174.5(6) .
Fe1 N1 C5 C6 5.5(7) .
C3 C4 C5 N1 -2.3(10) .
C13 C4 C5 N1 177.4(8) .
C3 C4 C5 C6 175.0(7) .
C13 C4 C5 C6 -5.3(12) .
C7 N5 C6 N2 -0.2(7) .
C7 N5 C6 C5 -177.3(6) .
N3 N2 C6 N5 0.2(7) .
Fe1 N2 C6 N5 175.4(4) .
N3 N2 C6 C5 177.7(5) .
Fe1 N2 C6 C5 -7.1(7) .
N1 C5 C6 N5 177.7(6) .
C4 C5 C6 N5 0.2(10) .
N1 C5 C6 N2 0.7(8) .
C4 C5 C6 N2 -176.8(6) .
N2 N3 C7 N5 0.1(7) .
Ag1 N3 C7 N5 176.6(4) .
N2 N3 C7 C8 -179.8(5) .
Ag1 N3 C7 C8 -3.3(8) .
C6 N5 C7 N3 0.1(7) .
C6 N5 C7 C8 180.0(6) .
C12 N4 C8 C9 0.1(11) .
C12 N4 C8 C7 -178.5(7) .
N3 C7 C8 N4 -7.4(10) .
N5 C7 C8 N4 172.7(6) .
N3 C7 C8 C9 174.0(6) .
N5 C7 C8 C9 -5.9(10) .
N4 C8 C9 C10 0.0(10) .
C7 C8 C9 C10 178.5(6) .
C8 C9 C10 C11 0.1(11) .
C9 C10 C11 C12 -0.2(12) .
C8 N4 C12 C11 -0.2(12) .
C10 C11 C12 N4 0.2(13) .
Fe1 N6 C14 Ag1 16(11) 5_657
N3 Ag1 C14 N6 -121(6) .

loop_
_platon_squeeze_void_nr
_platon_squeeze_void_average_x
_platon_squeeze_void_average_y
_platon_squeeze_void_average_z
_platon_squeeze_void_volume
_platon_squeeze_void_count_electrons
_platon_squeeze_void_content
1 1.000 0.285 0.250 197 28 ' '
2 0.500 0.785 0.250 197 28 ' '
3 0.500 0.215 0.750 197 28 ' '
4 1.000 0.715 0.750 197 28 ' '
